data_7007063
loop_
_publ_author_name
'Price, Jason R.'
'Lan, Yanhua'
'Jameson, Geoffrey B.'
'Brooker, Sally'

_publ_section_title
;
 Control of molecular architecture by steric and electronic factors:
 dinuclear side-by-side vs. tetranuclear [2 x 2] grid-type silver(I)
 complexes.
;
_journal_issue 12
_journal_name_full 'Dalton transactions (Cambridge, England : 2003)'
_journal_page_first 1491
_journal_page_last 1494
_journal_paper_doi 10.1039/b516997f
_journal_year 2006
_chemical_formula_sum 'C100 H90 Ag5 B4 F16 N20 O10'
_chemical_formula_weight 2618.51
_chemical_name_systematic
;
?
;
_space_group_IT_number 88
_symmetry_cell_setting tetragonal
_symmetry_space_group_name_Hall '-I 4ad'
_symmetry_space_group_name_H-M 'I 41/a :2'
_atom_sites_solution_hydrogens geom
_atom_sites_solution_primary direct
_atom_sites_solution_secondary difmap
_audit_creation_method SHELXL-97
_cell_angle_alpha 90.00
_cell_angle_beta 90.00
_cell_angle_gamma 90.00
_cell_formula_units_Z 16
_cell_length_a 46.8568(4)
_cell_length_b 46.8568(4)
_cell_length_c 21.79970(10)
_cell_measurement_temperature 200(2)
_cell_volume 47862.5(6)
_computing_structure_refinement 'SHELXL-97 (Sheldrick, 1997)'
_computing_structure_solution 'SHELXS-97 (Sheldrick, 1990)'
_diffrn_ambient_temperature 200(2)
_diffrn_measured_fraction_theta_full 0.998
_diffrn_measured_fraction_theta_max 0.998
_diffrn_measurement_device_type 'Bruker SMART area detector diffractometer'
_diffrn_measurement_method 'CCD area detector'
_diffrn_radiation_monochromator graphite
_diffrn_radiation_source 'fine-focus sealed tube'
_diffrn_radiation_type MoK\a
_diffrn_radiation_wavelength 0.71073
_diffrn_reflns_av_R_equivalents 0.0974
_diffrn_reflns_av_sigmaI/netI 0.0669
_diffrn_reflns_limit_h_max 52
_diffrn_reflns_limit_h_min -47
_diffrn_reflns_limit_k_max 52
_diffrn_reflns_limit_k_min -52
_diffrn_reflns_limit_l_max 24
_diffrn_reflns_limit_l_min -24
_diffrn_reflns_number 145619
_diffrn_reflns_theta_full 23.26
_diffrn_reflns_theta_max 23.26
_diffrn_reflns_theta_min 2.75
_exptl_absorpt_coefficient_mu 0.888
_exptl_absorpt_correction_T_max 0.85
_exptl_absorpt_correction_T_min 0.56
_exptl_absorpt_correction_type multi-scan
_exptl_absorpt_process_details SADABS
_exptl_crystal_colour red
_exptl_crystal_density_diffrn 1.454
_exptl_crystal_density_method 'not measured'
_exptl_crystal_description block
_exptl_crystal_F_000 20944
_exptl_crystal_size_max 0.46
_exptl_crystal_size_mid 0.30
_exptl_crystal_size_min 0.22
_platon_squeeze_details
;
A void volume of 10129 \%A^3^ (more than 20% of the unit cell volume)
containing 3614 electrons was calculated by Platon (Spek, A.L. (2003),
J.Appl.Cryst. 36, 7-13). After refinement, on recombining electron
density in void volumes with final model, R1 (I > 2*sig(I)) = 0.076.
Very low resolution data were not included in calculations of
electron density in the void volumes, because of obscuration by the
beam stop. Thus, the calculated number of electrons in the void volumes
is substantially underestimated, and an interpretation of the electron
count in terms of solvent species and the missing tetrafluoroborate anion
has not been attempted.

;
_refine_diff_density_max 0.871
_refine_diff_density_min -0.732
_refine_diff_density_rms 0.083
_refine_ls_extinction_method none
_refine_ls_goodness_of_fit_ref 1.099
_refine_ls_hydrogen_treatment constr
_refine_ls_matrix_type full
_refine_ls_number_parameters 1399
_refine_ls_number_reflns 17147
_refine_ls_number_restraints 2949
_refine_ls_restrained_S_all 1.071
_refine_ls_R_factor_all 0.1066
_refine_ls_R_factor_gt 0.0671
_refine_ls_shift/su_max 0.002
_refine_ls_shift/su_mean 0.000
_refine_ls_structure_factor_coef Fsqd
_refine_ls_weighting_details 'calc w=1/[\s^2^(Fo^2^)+(0.1149P)^2^+5.5598P] where P=(Fo^2^+2Fc^2^)/3'
_refine_ls_weighting_scheme calc
_refine_ls_wR_factor_gt 0.1926
_refine_ls_wR_factor_ref 0.2125
_reflns_number_gt 10375
_reflns_number_total 17147
_reflns_threshold_expression >2sigma(I)
_cod_data_source_file b516997f.txt
_cod_data_source_block agg1t
_cod_depositor_comments
;
The following automatic conversions were performed:
'_symmetry_cell_setting' value 'Tetragonal' changed to 'tetragonal'
according to '/home/saulius/struct/CIF-dictionaries/cif_core.dic'
dictionary named 'cif_core.dic' version 2.4.1 from 2010-06-29.

Automatic conversion script
Id: cif_fix_enum 1527 2010-12-29 10:47:43Z saulius 
;
_cod_original_sg_symbol_H-M I4(1)/a
_cod_database_code 7007063

loop_
_symmetry_equiv_pos_as_xyz
'x, y, z'
'-x+1/2, -y, z+1/2'
'-y+3/4, x+1/4, z+1/4'
'y+3/4, -x+3/4, z+3/4'
'x+1/2, y+1/2, z+1/2'
'-x+1, -y+1/2, z+1'
'-y+5/4, x+3/4, z+3/4'
'y+5/4, -x+5/4, z+5/4'
'-x, -y, -z'
'x-1/2, y, -z-1/2'
'y-3/4, -x-1/4, -z-1/4'
'-y-3/4, x-3/4, -z-3/4'
'-x+1/2, -y+1/2, -z+1/2'
'x, y+1/2, -z'
'y-1/4, -x+1/4, -z+1/4'
'-y-1/4, x-1/4, -z-1/4'

loop_
_atom_site_label
_atom_site_type_symbol
_atom_site_fract_x
_atom_site_fract_y
_atom_site_fract_z
_atom_site_U_iso_or_equiv
_atom_site_adp_type
_atom_site_occupancy
_atom_site_symmetry_multiplicity
_atom_site_calc_flag
_atom_site_refinement_flags
_atom_site_disorder_assembly
_atom_site_disorder_group
Ag1 Ag 0.848925(13) 0.392279(14) -0.09930(3) 0.0755(2) Uani 1 1 d . . .
Ag2 Ag 0.889658(14) 0.462926(14) -0.07440(3) 0.0745(2) Uani 1 1 d . B .
Ag3 Ag 0.859880(13) 0.404732(15) 0.07759(3) 0.0763(2) Uani 1 1 d . . .
Ag4 Ag 0.897432(14) 0.479290(15) 0.10419(3) 0.0752(2) Uani 1 1 d . B .
N1 N 0.82704(13) 0.43526(14) -0.0869(2) 0.0613(15) Uani 1 1 d DU . .
N2 N 0.84078(13) 0.45928(13) -0.07517(19) 0.0611(15) Uani 1 1 d DU . .
C2 C 0.82661(17) 0.48334(16) -0.0693(2) 0.0638(18) Uani 1 1 d DU . .
C3 C 0.79671(18) 0.48454(18) -0.0750(2) 0.071(2) Uani 1 1 d DU . .
H3A H 0.7870 0.5017 -0.0705 0.085 Uiso 1 1 calc R . .
C4 C 0.78257(18) 0.46026(18) -0.0871(3) 0.074(2) Uani 1 1 d DU . .
H4A H 0.7628 0.4599 -0.0917 0.089 Uiso 1 1 calc R . .
C5 C 0.79887(15) 0.43569(16) -0.0925(2) 0.0609(18) Uani 1 1 d DU . .
C6 C 0.78511(17) 0.40836(18) -0.1056(3) 0.069(2) Uani 1 1 d DU . .
H6A H 0.7655 0.4078 -0.1118 0.083 Uiso 1 1 calc R . .
N3 N 0.79929(13) 0.38562(14) -0.1087(3) 0.0625(15) Uani 1 1 d DU . .
C8 C 0.78675(15) 0.35880(15) -0.1212(2) 0.0618(18) Uani 1 1 d DU . .
C9 C 0.80471(17) 0.33602(18) -0.1296(3) 0.088(2) Uani 1 1 d DU . .
H9A H 0.8243 0.3389 -0.1270 0.105 Uiso 1 1 calc R . .
C10 C 0.79442(17) 0.30880(18) -0.1418(3) 0.086(2) Uani 1 1 d DU . .
H10A H 0.8069 0.2936 -0.1473 0.104 Uiso 1 1 calc R . .
C11 C 0.76579(17) 0.30473(17) -0.1456(2) 0.076(2) Uani 1 1 d DU A .
C12 C 0.74812(17) 0.3271(2) -0.1374(3) 0.092(3) Uani 1 1 d DU . .
H12A H 0.7285 0.3242 -0.1400 0.110 Uiso 1 1 calc R . .
C13 C 0.75787(16) 0.35383(18) -0.1253(3) 0.084(2) Uani 1 1 d DU . .
H13A H 0.7450 0.3688 -0.1199 0.101 Uiso 1 1 calc R . .
O1 O 0.75475(18) 0.27889(17) -0.1571(3) 0.119(2) Uani 1 1 d DU . .
C14A C 0.7690(4) 0.2571(3) -0.1714(9) 0.104(4) Uani 0.577(13) 1 d PDU A 1
H14A H 0.7563 0.2413 -0.1777 0.156 Uiso 0.577(13) 1 calc PR A 1
H14B H 0.7821 0.2526 -0.1390 0.156 Uiso 0.577(13) 1 calc PR A 1
H14C H 0.7794 0.2607 -0.2085 0.156 Uiso 0.577(13) 1 calc PR A 1
C14B C 0.7301(4) 0.2696(5) -0.1711(12) 0.104(4) Uani 0.423(13) 1 d PDU A 2
H14D H 0.7305 0.2491 -0.1728 0.156 Uiso 0.423(13) 1 calc PR A 2
H14E H 0.7246 0.2770 -0.2104 0.156 Uiso 0.423(13) 1 calc PR A 2
H14F H 0.7166 0.2757 -0.1407 0.156 Uiso 0.423(13) 1 calc PR A 2
C16 C 0.8443(2) 0.50884(18) -0.0571(3) 0.076(2) Uani 1 1 d DU B .
H16A H 0.8353 0.5260 -0.0480 0.091 Uiso 1 1 calc R . .
N4 N 0.87146(16) 0.50803(13) -0.0586(3) 0.0682(16) Uani 1 1 d DU . .
C18 C 0.8838(3) 0.5340(3) -0.0484(7) 0.068(3) Uani 0.498(8) 1 d PDU B 1
C19 C 0.9126(3) 0.5300(3) -0.0417(8) 0.078(3) Uani 0.498(8) 1 d PDU B 1
H19A H 0.9203 0.5118 -0.0447 0.094 Uiso 0.498(8) 1 calc PR B 1
C20 C 0.9300(3) 0.5528(3) -0.0306(7) 0.090(3) Uani 0.498(8) 1 d PDU B 1
H20A H 0.9496 0.5502 -0.0261 0.108 Uiso 0.498(8) 1 calc PR B 1
C21 C 0.9183(3) 0.5799(3) -0.0263(5) 0.094(3) Uani 0.498(8) 1 d PDU B 1
C22 C 0.8897(3) 0.5837(3) -0.0329(7) 0.085(3) Uani 0.498(8) 1 d PDU B 1
H22A H 0.8820 0.6020 -0.0299 0.102 Uiso 0.498(8) 1 calc PR B 1
C23 C 0.8723(3) 0.5609(3) -0.0440(8) 0.069(3) Uani 0.498(8) 1 d PDU B 1
H23A H 0.8527 0.5636 -0.0485 0.082 Uiso 0.498(8) 1 calc PR B 1
O2A O 0.9332(3) 0.6044(3) -0.0154(7) 0.119(3) Uani 0.498(8) 1 d PDU B 1
C24A C 0.9618(4) 0.6014(6) 0.0034(14) 0.135(5) Uani 0.498(8) 1 d PDU B 1
H24A H 0.9700 0.6199 0.0098 0.202 Uiso 0.498(8) 1 calc PR B 1
H24B H 0.9723 0.5915 -0.0277 0.202 Uiso 0.498(8) 1 calc PR B 1
H24C H 0.9625 0.5907 0.0410 0.202 Uiso 0.498(8) 1 calc PR B 1
C18B C 0.8933(3) 0.5303(3) -0.0474(7) 0.068(3) Uani 0.502(8) 1 d PDU B 2
C19B C 0.9220(3) 0.5249(3) -0.0503(8) 0.078(3) Uani 0.502(8) 1 d PDU B 2
H19B H 0.9282 0.5064 -0.0579 0.094 Uiso 0.502(8) 1 calc PR B 2
C20B C 0.9416(3) 0.5462(3) -0.0423(7) 0.090(3) Uani 0.502(8) 1 d PDU B 2
H20B H 0.9610 0.5419 -0.0445 0.108 Uiso 0.502(8) 1 calc PR B 2
C21B C 0.9332(3) 0.5736(3) -0.0311(5) 0.094(3) Uani 0.502(8) 1 d PDU B 2
C22B C 0.9049(4) 0.5800(3) -0.0278(7) 0.085(3) Uani 0.502(8) 1 d PDU B 2
H22B H 0.8989 0.5986 -0.0202 0.102 Uiso 0.502(8) 1 calc PR B 2
C23B C 0.8851(3) 0.5587(3) -0.0358(8) 0.069(3) Uani 0.502(8) 1 d PDU B 2
H23B H 0.8658 0.5631 -0.0335 0.082 Uiso 0.502(8) 1 calc PR B 2
O2B O 0.9543(3) 0.5935(3) -0.0236(7) 0.119(3) Uani 0.502(8) 1 d PDU B 2
C24B C 0.9471(5) 0.6208(4) -0.0039(13) 0.135(5) Uani 0.502(8) 1 d PDU B 2
H24D H 0.9642 0.6309 0.0074 0.202 Uiso 0.502(8) 1 calc PR B 2
H24E H 0.9347 0.6195 0.0310 0.202 Uiso 0.502(8) 1 calc PR B 2
H24F H 0.9376 0.6309 -0.0364 0.202 Uiso 0.502(8) 1 calc PR B 2
N31 N 0.83637(12) 0.44749(13) 0.07803(19) 0.0568(14) Uani 1 1 d DU . .
N32 N 0.84877(12) 0.47232(13) 0.08998(18) 0.0579(15) Uani 1 1 d DU . .
C32 C 0.83298(15) 0.49562(15) 0.0938(2) 0.0553(17) Uani 1 1 d DU . .
C33 C 0.80377(17) 0.49599(17) 0.0861(2) 0.069(2) Uani 1 1 d DU . .
H33A H 0.7933 0.5128 0.0892 0.083 Uiso 1 1 calc R . .
C34 C 0.79103(16) 0.47029(16) 0.0738(2) 0.0629(18) Uani 1 1 d DU . .
H34A H 0.7714 0.4690 0.0680 0.076 Uiso 1 1 calc R . .
C35 C 0.80832(14) 0.44614(15) 0.0701(2) 0.0562(17) Uani 1 1 d DU . .
C36 C 0.79538(16) 0.41776(16) 0.0581(3) 0.0604(18) Uani 1 1 d DU . .
H36A H 0.7759 0.4161 0.0502 0.073 Uiso 1 1 calc R . .
N33 N 0.81126(13) 0.39563(14) 0.0589(3) 0.0615(15) Uani 1 1 d DU . .
C38 C 0.80084(14) 0.36794(14) 0.0473(2) 0.0568(17) Uani 1 1 d DU . .
C39 C 0.82021(15) 0.34625(17) 0.0399(3) 0.083(2) Uani 1 1 d DU . .
H39A H 0.8396 0.3502 0.0432 0.099 Uiso 1 1 calc R . .
C40 C 0.81174(17) 0.31914(17) 0.0280(3) 0.089(3) Uani 1 1 d DU . .
H40A H 0.8253 0.3048 0.0232 0.106 Uiso 1 1 calc R . .
C41 C 0.78269(16) 0.31274(15) 0.0229(2) 0.075(2) Uani 1 1 d DU C .
C42 C 0.76324(15) 0.33434(16) 0.0304(2) 0.0664(19) Uani 1 1 d DU . .
H42A H 0.7438 0.3303 0.0275 0.080 Uiso 1 1 calc R . .
C43 C 0.77196(14) 0.36176(15) 0.0422(2) 0.0605(18) Uani 1 1 d DU . .
H43A H 0.7585 0.3762 0.0468 0.073 Uiso 1 1 calc R . .
O31 O 0.77349(12) 0.28603(13) 0.0111(3) 0.0899(18) Uani 1 1 d DU . .
C44A C 0.7469(3) 0.2757(3) 0.0103(9) 0.100(4) Uani 0.556(11) 1 d PDU C 1
H44A H 0.7473 0.2560 -0.0019 0.149 Uiso 0.556(11) 1 calc PR C 1
H44B H 0.7356 0.2864 -0.0183 0.149 Uiso 0.556(11) 1 calc PR C 1
H44C H 0.7387 0.2773 0.0505 0.149 Uiso 0.556(11) 1 calc PR C 1
C44B C 0.7913(4) 0.2653(3) -0.0004(11) 0.100(4) Uani 0.444(11) 1 d PDU C 2
H44D H 0.7809 0.2480 -0.0077 0.149 Uiso 0.444(11) 1 calc PR C 2
H44E H 0.8038 0.2627 0.0341 0.149 Uiso 0.444(11) 1 calc PR C 2
H44F H 0.8024 0.2700 -0.0361 0.149 Uiso 0.444(11) 1 calc PR C 2
C46 C 0.84795(18) 0.52224(17) 0.1063(3) 0.068(2) Uani 1 1 d DU . .
H46A H 0.8375 0.5389 0.1123 0.082 Uiso 1 1 calc R . .
N34 N 0.87486(15) 0.52319(13) 0.1091(3) 0.0650(16) Uani 1 1 d DU . .
C48 C 0.88925(17) 0.54892(17) 0.1208(3) 0.080(2) Uani 1 1 d DU . .
C49 C 0.91860(18) 0.54803(18) 0.1252(3) 0.083(2) Uani 1 1 d DU . .
H49A H 0.9280 0.5307 0.1210 0.100 Uiso 1 1 calc R . .
C50 C 0.9340(2) 0.5723(2) 0.1357(3) 0.105(3) Uani 1 1 d DU . .
H50A H 0.9538 0.5716 0.1386 0.126 Uiso 1 1 calc R . .
C51 C 0.9198(2) 0.59816(19) 0.1421(3) 0.123(3) Uani 1 1 d DU . .
C52 C 0.8916(2) 0.5994(2) 0.1379(4) 0.126(4) Uani 1 1 d DU . .
H52A H 0.8823 0.6168 0.1422 0.152 Uiso 1 1 calc R . .
C53 C 0.87585(19) 0.57490(19) 0.1273(4) 0.105(3) Uani 1 1 d DU . .
H53A H 0.8561 0.5760 0.1245 0.126 Uiso 1 1 calc R . .
O32 O 0.93726(19) 0.62096(18) 0.1524(4) 0.165(3) Uani 1 1 d DU . .
C54 C 0.9258(4) 0.6472(3) 0.1617(10) 0.217(7) Uani 1 1 d DU . .
H54A H 0.9409 0.6609 0.1664 0.326 Uiso 1 1 calc R . .
H54B H 0.9143 0.6469 0.1981 0.326 Uiso 1 1 calc R . .
H54C H 0.9142 0.6523 0.1272 0.326 Uiso 1 1 calc R . .
N61 N 0.88778(11) 0.37660(11) -0.0450(3) 0.0625(15) Uani 1 1 d DU . .
N62 N 0.89182(12) 0.38120(12) 0.0147(3) 0.0684(16) Uani 1 1 d DU . .
C62 C 0.91428(16) 0.37039(15) 0.0418(4) 0.083(2) Uani 1 1 d DU . .
C63 C 0.9347(2) 0.35399(17) 0.0113(5) 0.108(3) Uani 1 1 d DU . .
H63A H 0.9504 0.3465 0.0318 0.129 Uiso 1 1 calc R . .
C64 C 0.93048(18) 0.34931(16) -0.0504(5) 0.095(3) Uani 1 1 d DU . .
H64A H 0.9434 0.3386 -0.0733 0.114 Uiso 1 1 calc R . .
C65 C 0.90675(16) 0.36091(14) -0.0769(4) 0.073(2) Uani 1 1 d DU . .
C66 C 0.90096(18) 0.35770(17) -0.1422(4) 0.071(2) Uani 1 1 d DU . .
H66A H 0.9134 0.3469 -0.1659 0.086 Uiso 1 1 calc R . .
N63 N 0.87962(14) 0.36907(13) -0.1678(3) 0.0623(15) Uani 1 1 d DU . .
C68 C 0.87334(18) 0.36574(12) -0.2310(4) 0.075(2) Uani 1 1 d DU . .
C69 C 0.8458(2) 0.37249(15) -0.2493(4) 0.093(3) Uani 1 1 d DU . .
H69A H 0.8329 0.3792 -0.2203 0.112 Uiso 1 1 calc R . .
C70 C 0.8372(2) 0.36962(16) -0.3076(5) 0.117(3) Uani 1 1 d DU . .
H70A H 0.8187 0.3743 -0.3191 0.140 Uiso 1 1 calc R . .
C71 C 0.8565(3) 0.35965(15) -0.3498(4) 0.114(3) Uani 1 1 d DU D .
C72 C 0.8838(3) 0.35284(14) -0.3334(4) 0.101(3) Uani 1 1 d DU . .
H72A H 0.8966 0.3462 -0.3628 0.121 Uiso 1 1 calc R . .
C73 C 0.8923(2) 0.35588(14) -0.2738(4) 0.088(2) Uani 1 1 d DU . .
H73A H 0.9109 0.3513 -0.2624 0.106 Uiso 1 1 calc R . .
O61 O 0.8486(3) 0.35639(19) -0.4104(4) 0.169(3) Uani 1 1 d DU . .
C74A C 0.8656(5) 0.3525(5) -0.4569(8) 0.168(6) Uani 0.642(16) 1 d PDU D 1
H74A H 0.8545 0.3510 -0.4938 0.252 Uiso 0.642(16) 1 calc PR D 1
H74B H 0.8763 0.3353 -0.4510 0.252 Uiso 0.642(16) 1 calc PR D 1
H74C H 0.8784 0.3685 -0.4602 0.252 Uiso 0.642(16) 1 calc PR D 1
C74B C 0.8252(7) 0.3463(9) -0.4334(15) 0.168(6) Uani 0.358(16) 1 d PDU D 2
H74D H 0.8266 0.3462 -0.4773 0.252 Uiso 0.358(16) 1 calc PR D 2
H74E H 0.8095 0.3581 -0.4211 0.252 Uiso 0.358(16) 1 calc PR D 2
H74F H 0.8223 0.3272 -0.4188 0.252 Uiso 0.358(16) 1 calc PR D 2
C76 C 0.9166(2) 0.3754(2) 0.1081(4) 0.103(3) Uani 1 1 d DU . .
H76A H 0.9321 0.3680 0.1296 0.123 Uiso 1 1 calc R . .
N64 N 0.89749(17) 0.38976(19) 0.1368(3) 0.097(2) Uani 1 1 d DU . .
C78 C 0.89921(18) 0.3946(2) 0.2004(4) 0.108(3) Uani 1 1 d DU . .
C79 C 0.88092(18) 0.41431(19) 0.2245(4) 0.104(3) Uani 1 1 d DU . .
H79A H 0.8679 0.4232 0.1987 0.125 Uiso 1 1 calc R . .
C80 C 0.8811(2) 0.4215(2) 0.2861(4) 0.129(4) Uani 1 1 d DU . .
H80A H 0.8684 0.4350 0.3014 0.155 Uiso 1 1 calc R . .
C81 C 0.9002(2) 0.4085(2) 0.3237(4) 0.168(4) Uani 1 1 d DU . .
C82 C 0.9189(2) 0.3886(3) 0.3008(5) 0.185(5) Uani 1 1 d DU . .
H82A H 0.9319 0.3798 0.3269 0.222 Uiso 1 1 calc R . .
C83 C 0.9186(2) 0.3815(2) 0.2393(5) 0.159(4) Uani 1 1 d DU . .
H83A H 0.9313 0.3679 0.2241 0.191 Uiso 1 1 calc R . .
O62 O 0.9026(3) 0.4138(3) 0.3867(4) 0.203(4) Uani 1 1 d DU . .
C84 C 0.8853(4) 0.4341(4) 0.4088(6) 0.170(6) Uani 1 1 d DU . .
H84A H 0.8881 0.4359 0.4522 0.255 Uiso 1 1 calc R . .
H84B H 0.8658 0.4290 0.4008 0.255 Uiso 1 1 calc R . .
H84C H 0.8896 0.4520 0.3892 0.255 Uiso 1 1 calc R . .
N91 N 0.92586(12) 0.44609(11) -0.0128(3) 0.0614(15) Uani 1 1 d DU . .
N92 N 0.92834(12) 0.45136(13) 0.0466(3) 0.0721(17) Uani 1 1 d DU B .
C92 C 0.95075(17) 0.44098(17) 0.0769(4) 0.098(3) Uani 1 1 d DU . .
C93 C 0.9712(2) 0.4250(2) 0.0479(5) 0.127(4) Uani 1 1 d DU B .
H93A H 0.9866 0.4180 0.0702 0.152 Uiso 1 1 calc R . .
C94 C 0.96925(19) 0.41935(19) -0.0126(4) 0.111(3) Uani 1 1 d DU . .
H94A H 0.9829 0.4086 -0.0332 0.133 Uiso 1 1 calc R B .
C95 C 0.94560(15) 0.43057(14) -0.0420(3) 0.0661(19) Uani 1 1 d DU B .
C96 C 0.94129(18) 0.42616(17) -0.1082(4) 0.069(2) Uani 1 1 d DU . .
H96A H 0.9541 0.4150 -0.1303 0.083 Uiso 1 1 calc R B .
N93 N 0.92031(13) 0.43744(13) -0.1351(3) 0.0595(15) Uani 1 1 d DU B .
C98 C 0.91639(16) 0.43344(11) -0.1987(3) 0.0583(17) Uani 1 1 d DU . .
C99 C 0.88975(17) 0.43939(11) -0.2217(3) 0.071(2) Uani 1 1 d DU B .
H99A H 0.8756 0.4455 -0.1947 0.086 Uiso 1 1 calc R . .
C100 C 0.88300(18) 0.43667(11) -0.2837(3) 0.076(2) Uani 1 1 d DU . .
H10B H 0.8648 0.4408 -0.2983 0.092 Uiso 1 1 calc R B .
C101 C 0.9045(2) 0.42754(11) -0.3226(3) 0.090(2) Uani 1 1 d DU B .
C102 C 0.9312(2) 0.42159(13) -0.2999(4) 0.092(3) Uani 1 1 d DU . .
H10C H 0.9454 0.4155 -0.3267 0.110 Uiso 1 1 calc R B .
C103 C 0.93767(18) 0.42432(13) -0.2382(3) 0.081(2) Uani 1 1 d DU B .
H10D H 0.9559 0.4201 -0.2237 0.098 Uiso 1 1 calc R . .
O91 O 0.9004(2) 0.42406(13) -0.3847(3) 0.119(2) Uani 1 1 d DU . .
C104 C 0.8738(3) 0.4285(3) -0.4090(5) 0.131(4) Uani 1 1 d DU B .
H10E H 0.8743 0.4252 -0.4525 0.196 Uiso 1 1 calc R . .
H10F H 0.8679 0.4477 -0.4012 0.196 Uiso 1 1 calc R . .
H10G H 0.8604 0.4155 -0.3904 0.196 Uiso 1 1 calc R . .
C106 C 0.9518(2) 0.4482(3) 0.1428(4) 0.118(3) Uani 1 1 d DU B .
H10H H 0.9673 0.4421 0.1659 0.141 Uiso 1 1 calc R . .
N94 N 0.93238(16) 0.46247(18) 0.1693(3) 0.088(2) Uani 1 1 d DU . .
C108 C 0.9302(3) 0.4646(3) 0.2359(6) 0.074(3) Uani 0.503(6) 1 d PDU B 1
C109 C 0.9155(4) 0.4882(4) 0.2556(8) 0.076(2) Uani 0.503(6) 1 d PDU B 1
H10I H 0.9053 0.4992 0.2275 0.091 Uiso 0.503(6) 1 calc PR B 1
C110 C 0.9155(3) 0.4958(4) 0.3159(9) 0.086(2) Uani 0.503(6) 1 d PDU B 1
H11A H 0.9054 0.5119 0.3284 0.103 Uiso 0.503(6) 1 calc PR B 1
C111 C 0.9303(3) 0.4802(3) 0.3586(6) 0.090(3) Uani 0.503(6) 1 d PDU B 1
C112 C 0.9452(3) 0.4564(3) 0.3397(6) 0.086(3) Uani 0.503(6) 1 d PDU B 1
H11B H 0.9553 0.4456 0.3681 0.103 Uiso 0.503(6) 1 calc PR B 1
C113 C 0.9452(3) 0.4488(3) 0.2797(6) 0.080(3) Uani 0.503(6) 1 d PDU B 1
H11C H 0.9553 0.4327 0.2674 0.096 Uiso 0.503(6) 1 calc PR B 1
O92A O 0.9308(3) 0.4872(3) 0.4194(6) 0.103(3) Uani 0.503(6) 1 d PDU B 1
C114 C 0.9186(3) 0.5152(3) 0.4350(5) 0.141(4) Uani 0.503(6) 1 d PDU B 1
H11D H 0.9218 0.5191 0.4777 0.211 Uiso 0.503(6) 1 calc PR B 1
H11E H 0.8985 0.5151 0.4268 0.211 Uiso 0.503(6) 1 calc PR B 1
H11F H 0.9276 0.5297 0.4107 0.211 Uiso 0.503(6) 1 calc PR B 1
C10A C 0.9368(3) 0.4746(3) 0.2289(6) 0.074(3) Uani 0.497(6) 1 d PDU B 2
C10B C 0.9147(4) 0.4903(4) 0.2514(9) 0.076(2) Uani 0.497(6) 1 d PDU B 2
H10J H 0.8992 0.4945 0.2262 0.091 Uiso 0.497(6) 1 calc PR B 2
C10C C 0.9149(4) 0.5001(4) 0.3104(9) 0.086(2) Uani 0.497(6) 1 d PDU B 2
H10K H 0.8998 0.5108 0.3255 0.103 Uiso 0.497(6) 1 calc PR B 2
C10D C 0.9379(3) 0.4938(2) 0.3474(6) 0.090(3) Uani 0.497(6) 1 d PDU B 2
C10E C 0.9601(3) 0.4779(3) 0.3245(6) 0.086(3) Uani 0.497(6) 1 d PDU B 2
H10L H 0.9756 0.4737 0.3497 0.103 Uiso 0.497(6) 1 calc PR B 2
C10F C 0.9599(3) 0.4683(3) 0.2661(6) 0.080(3) Uani 0.497(6) 1 d PDU B 2
H10M H 0.9750 0.4576 0.2510 0.096 Uiso 0.497(6) 1 calc PR B 2
O92B O 0.9414(3) 0.5022(3) 0.4085(6) 0.103(3) Uani 0.497(6) 1 d PDU B 2
C11B C 0.9186(3) 0.5152(3) 0.4350(5) 0.141(4) Uani 0.497(6) 1 d PDU B 2
H11D' H 0.9231 0.5199 0.4767 0.211 Uiso 0.497(6) 1 calc PR B 2
H11E' H 0.9025 0.5025 0.4342 0.211 Uiso 0.497(6) 1 calc PR B 2
H11F' H 0.9141 0.5323 0.4127 0.211 Uiso 0.497(6) 1 calc PR B 2
Ag5 Ag 0.549782(19) 0.718599(17) 0.10408(3) 0.0950(3) Uani 1 1 d . . .
N121 N 0.53792(10) 0.75487(15) 0.0349(3) 0.0723(17) Uani 1 1 d DU . .
N122 N 0.53717(10) 0.78240(15) 0.0484(3) 0.0733(17) Uani 1 1 d DU . .
C122 C 0.53556(11) 0.80204(17) 0.0038(4) 0.0686(19) Uani 1 1 d DU . .
C123 C 0.53466(13) 0.79353(18) -0.0575(4) 0.075(2) Uani 1 1 d DU . .
H12C H 0.5335 0.8071 -0.0885 0.090 Uiso 1 1 calc R . .
C124 C 0.53540(13) 0.76555(18) -0.0718(4) 0.077(2) Uani 1 1 d DU . .
H12D H 0.5348 0.7593 -0.1122 0.093 Uiso 1 1 calc R . .
C125 C 0.53713(12) 0.74638(16) -0.0224(3) 0.071(2) Uani 1 1 d DU . .
C126 C 0.53768(17) 0.71534(17) -0.0342(4) 0.071(2) Uani 1 1 d DU . .
H12E H 0.5357 0.7084 -0.0740 0.086 Uiso 1 1 calc R . .
N123 N 0.54083(14) 0.69821(14) 0.0104(3) 0.0716(17) Uani 1 1 d DU . .
C128 C 0.53954(12) 0.66818(16) 0.0008(3) 0.072(2) Uani 1 1 d DU . .
C129 C 0.54857(15) 0.65144(18) 0.0479(4) 0.091(3) Uani 1 1 d DU . .
H12F H 0.5554 0.6599 0.0836 0.110 Uiso 1 1 calc R . .
C130 C 0.54780(15) 0.6219(2) 0.0435(4) 0.109(3) Uani 1 1 d DU . .
H13B H 0.5540 0.6107 0.0760 0.131 Uiso 1 1 calc R . .
C131 C 0.53774(12) 0.60940(17) -0.0096(4) 0.094(3) Uani 1 1 d DU E .
C132 C 0.52865(13) 0.62611(18) -0.0567(4) 0.083(2) Uani 1 1 d DU . .
H13C H 0.5218 0.6178 -0.0924 0.100 Uiso 1 1 calc R . .
C133 C 0.52962(14) 0.65488(17) -0.0515(3) 0.075(2) Uani 1 1 d DU . .
H13D H 0.5234 0.6660 -0.0841 0.090 Uiso 1 1 calc R . .
O121 O 0.53632(15) 0.58003(16) -0.0172(4) 0.120(2) Uani 1 1 d DU . .
C134 C 0.5448(4) 0.5610(3) 0.0214(8) 0.105(4) Uani 0.560(12) 1 d PDU E 1
H13E H 0.5404 0.5424 0.0059 0.158 Uiso 0.560(12) 1 calc PR E 1
H13F H 0.5352 0.5638 0.0599 0.158 Uiso 0.560(12) 1 calc PR E 1
H13G H 0.5650 0.5628 0.0273 0.158 Uiso 0.560(12) 1 calc PR E 1
C13A C 0.5227(5) 0.5670(4) -0.0590(10) 0.105(4) Uani 0.440(12) 1 d PDU E 2
H13H H 0.5248 0.5468 -0.0536 0.158 Uiso 0.440(12) 1 calc PR E 2
H13I H 0.5301 0.5725 -0.0984 0.158 Uiso 0.440(12) 1 calc PR E 2
H13J H 0.5028 0.5720 -0.0566 0.158 Uiso 0.440(12) 1 calc PR E 2
N124 N 0.53060(14) 0.83838(15) 0.0789(3) 0.0749(18) Uani 1 1 d DU . .
C136 C 0.53324(17) 0.83186(17) 0.0227(4) 0.072(2) Uani 1 1 d DU . .
H13H' H 0.5337 0.8462 -0.0067 0.087 Uiso 1 1 calc R . .
C138 C 0.52825(13) 0.86750(18) 0.0960(4) 0.086(2) Uani 1 1 d DU . .
C139 C 0.53254(15) 0.89087(19) 0.0590(4) 0.093(3) Uani 1 1 d DU . .
H13I' H 0.5361 0.8884 0.0174 0.111 Uiso 1 1 calc R . .
C140 C 0.53151(14) 0.9177(2) 0.0832(5) 0.117(3) Uani 1 1 d DU . .
H14D' H 0.5344 0.9334 0.0580 0.140 Uiso 1 1 calc R . .
C141 C 0.52622(13) 0.9215(2) 0.1441(6) 0.136(4) Uani 1 1 d DU . .
C142 C 0.52188(16) 0.8984(3) 0.1818(5) 0.138(4) Uani 1 1 d DU . .
H14E' H 0.5183 0.9010 0.2234 0.165 Uiso 1 1 calc R . .
C143 C 0.52294(16) 0.8717(2) 0.1573(4) 0.117(3) Uani 1 1 d DU . .
H14F' H 0.5200 0.8560 0.1825 0.140 Uiso 1 1 calc R . .
O122 O 0.52588(17) 0.9496(2) 0.1617(5) 0.175(4) Uani 1 1 d DU . .
C144 C 0.5244(4) 0.9543(4) 0.2250(7) 0.236(8) Uani 1 1 d DU . .
H14G H 0.5240 0.9744 0.2330 0.354 Uiso 1 1 calc R . .
H14H H 0.5408 0.9460 0.2446 0.354 Uiso 1 1 calc R . .
H14I H 0.5074 0.9456 0.2410 0.354 Uiso 1 1 calc R . .
B1 B 0.8740(3) 0.7895(3) 0.0964(6) 0.112(4) Uani 1 1 d DU . .
F11 F 0.86927(17) 0.81091(17) 0.0577(4) 0.1597(14) Uani 1 1 d DU . .
F12 F 0.86662(17) 0.79670(17) 0.1558(3) 0.1597(14) Uani 1 1 d DU . .
F13 F 0.85936(17) 0.76629(16) 0.0795(3) 0.1597(14) Uani 1 1 d DU . .
F14 F 0.90278(17) 0.78384(17) 0.1007(3) 0.1597(14) Uani 1 1 d DU . .
B2 B 0.8107(2) 0.4652(2) -0.2504(4) 0.077(3) Uani 1 1 d DU . .
F21 F 0.78504(14) 0.47888(13) -0.2406(3) 0.1197(10) Uani 1 1 d DU . .
F22 F 0.82966(14) 0.47614(13) -0.2101(3) 0.1197(10) Uani 1 1 d DU . .
F23 F 0.80715(14) 0.43694(12) -0.2377(3) 0.1197(10) Uani 1 1 d DU . .
F24 F 0.81866(14) 0.46887(13) -0.3088(3) 0.1197(10) Uani 1 1 d DU . .
B3 B 0.9894(3) 0.3621(3) -0.1663(7) 0.146(6) Uani 1 1 d DU . .
F31 F 0.96270(16) 0.35608(17) -0.1834(4) 0.1705(16) Uani 1 1 d DU . .
F32 F 1.00895(16) 0.34818(17) -0.2006(4) 0.1705(16) Uani 1 1 d DU . .
F33 F 0.99338(16) 0.35295(18) -0.1058(4) 0.1705(16) Uani 1 1 d DU . .
F34 F 0.99429(16) 0.39040(18) -0.1682(4) 0.1705(16) Uani 1 1 d DU . .
B4 B 0.7833(3) 1.0661(3) -0.0026(5) 0.107(4) Uani 1 1 d DU . .
F41 F 0.76702(16) 1.08938(14) 0.0079(3) 0.1419(12) Uani 1 1 d DU . .
F42 F 0.76787(16) 1.04139(15) 0.0070(3) 0.1419(12) Uani 1 1 d DU . .
F43 F 0.80399(16) 1.06600(15) 0.0404(3) 0.1419(12) Uani 1 1 d DU . .
F44 F 0.79396(16) 1.06575(15) -0.0593(3) 0.1419(12) Uani 1 1 d DU . .

loop_
_atom_site_aniso_label
_atom_site_aniso_U_11
_atom_site_aniso_U_22
_atom_site_aniso_U_33
_atom_site_aniso_U_23
_atom_site_aniso_U_13
_atom_site_aniso_U_12
Ag1 0.0595(4) 0.0802(5) 0.0868(5) -0.0023(4) 0.0035(3) 0.0070(3)
Ag2 0.0768(4) 0.0798(5) 0.0667(4) -0.0072(3) -0.0027(3) 0.0089(3)
Ag3 0.0567(4) 0.0892(5) 0.0829(4) -0.0111(4) -0.0062(3) 0.0070(3)
Ag4 0.0708(4) 0.0857(5) 0.0692(4) -0.0094(3) -0.0095(3) 0.0058(3)
N1 0.062(4) 0.071(4) 0.051(3) -0.001(3) -0.003(3) 0.010(3)
N2 0.076(4) 0.065(4) 0.043(3) -0.004(3) -0.003(3) 0.012(3)
C2 0.080(5) 0.073(5) 0.038(3) 0.005(3) -0.001(4) 0.019(4)
C3 0.089(5) 0.074(5) 0.049(4) 0.007(4) 0.005(4) 0.019(4)
C4 0.070(5) 0.089(5) 0.062(4) 0.013(4) 0.000(4) 0.009(4)
C5 0.059(4) 0.072(4) 0.051(4) 0.002(3) -0.005(3) 0.006(4)
C6 0.057(4) 0.092(5) 0.059(4) 0.002(4) 0.002(4) 0.006(4)
N3 0.054(4) 0.073(4) 0.060(4) 0.005(3) 0.000(3) 0.001(3)
C8 0.055(4) 0.078(5) 0.053(4) 0.018(4) 0.000(3) -0.001(4)
C9 0.064(5) 0.089(5) 0.110(6) 0.012(5) 0.000(5) -0.015(4)
C10 0.075(5) 0.083(5) 0.101(6) 0.014(5) -0.002(5) -0.010(4)
C11 0.074(5) 0.085(5) 0.071(5) 0.002(4) -0.008(4) -0.025(4)
C12 0.057(5) 0.110(6) 0.108(6) 0.008(5) -0.019(5) -0.013(4)
C13 0.063(5) 0.091(5) 0.099(6) 0.016(5) -0.009(4) 0.002(4)
O1 0.132(6) 0.121(5) 0.104(5) 0.000(4) -0.025(4) -0.055(5)
C14A 0.094(8) 0.104(8) 0.114(9) 0.007(7) -0.010(7) -0.020(7)
C14B 0.094(8) 0.104(8) 0.114(9) 0.007(7) -0.010(7) -0.020(7)
C16 0.101(6) 0.077(5) 0.051(4) -0.005(4) 0.007(4) 0.009(4)
N4 0.095(4) 0.067(4) 0.043(3) 0.001(3) 0.003(3) 0.003(3)
C18 0.082(6) 0.062(4) 0.059(4) 0.000(4) -0.006(5) 0.014(5)
C19 0.080(6) 0.072(5) 0.082(5) 0.003(5) 0.004(6) 0.013(5)
C20 0.088(6) 0.079(5) 0.103(6) 0.003(5) 0.008(6) 0.015(5)
C21 0.086(6) 0.084(5) 0.112(5) -0.015(5) 0.007(6) 0.010(5)
C22 0.082(6) 0.074(5) 0.099(5) -0.014(5) -0.008(6) 0.010(5)
C23 0.074(6) 0.067(4) 0.065(5) -0.009(4) -0.007(6) 0.017(5)
O2A 0.093(6) 0.104(6) 0.160(6) -0.028(5) 0.000(6) -0.005(5)
C24A 0.121(9) 0.116(9) 0.166(10) -0.019(9) -0.004(9) 0.005(7)
C18B 0.082(6) 0.062(4) 0.059(4) 0.000(4) -0.006(5) 0.014(5)
C19B 0.080(6) 0.072(5) 0.082(5) 0.003(5) 0.004(6) 0.013(5)
C20B 0.088(6) 0.079(5) 0.103(6) 0.003(5) 0.008(6) 0.015(5)
C21B 0.086(6) 0.084(5) 0.112(5) -0.015(5) 0.007(6) 0.010(5)
C22B 0.082(6) 0.074(5) 0.099(5) -0.014(5) -0.008(6) 0.010(5)
C23B 0.074(6) 0.067(4) 0.065(5) -0.009(4) -0.007(6) 0.017(5)
O2B 0.093(6) 0.104(6) 0.160(6) -0.028(5) 0.000(6) -0.005(5)
C24B 0.121(9) 0.116(9) 0.166(10) -0.019(9) -0.004(9) 0.005(7)
N31 0.055(3) 0.071(4) 0.044(3) -0.002(3) 0.000(3) -0.001(3)
N32 0.058(3) 0.071(4) 0.045(3) -0.002(3) -0.008(3) -0.002(3)
C32 0.061(4) 0.059(4) 0.046(4) -0.004(3) 0.001(3) 0.008(3)
C33 0.079(5) 0.071(5) 0.057(4) 0.000(4) 0.007(4) 0.012(4)
C34 0.061(4) 0.080(5) 0.048(4) 0.004(4) -0.002(3) 0.009(4)
C35 0.054(4) 0.076(4) 0.040(3) 0.004(3) -0.002(3) -0.002(3)
C36 0.053(4) 0.078(5) 0.051(4) 0.001(4) -0.002(3) 0.001(4)
N33 0.060(4) 0.078(4) 0.046(3) 0.000(3) 0.002(3) -0.006(3)
C38 0.050(4) 0.073(4) 0.047(4) -0.002(3) 0.004(3) 0.001(3)
C39 0.047(4) 0.090(5) 0.110(6) -0.019(5) 0.004(4) -0.006(4)
C40 0.067(5) 0.073(5) 0.126(7) -0.014(5) 0.021(5) 0.002(4)
C41 0.065(5) 0.080(5) 0.080(5) -0.008(4) 0.011(4) 0.000(4)
C42 0.061(4) 0.079(5) 0.059(4) -0.008(4) 0.007(4) -0.003(4)
C43 0.054(4) 0.076(5) 0.051(4) -0.010(4) 0.002(3) -0.007(3)
O31 0.068(4) 0.077(4) 0.125(5) -0.013(3) 0.013(3) -0.017(3)
C44A 0.093(8) 0.077(7) 0.129(9) -0.008(7) 0.013(7) 0.003(6)
C44B 0.093(8) 0.077(7) 0.129(9) -0.008(7) 0.013(7) 0.003(6)
C46 0.078(5) 0.065(5) 0.062(4) -0.002(4) 0.000(4) 0.005(4)
N34 0.078(4) 0.069(4) 0.048(3) -0.008(3) -0.001(3) -0.012(3)
C48 0.081(5) 0.089(5) 0.069(5) -0.021(4) 0.009(4) -0.008(4)
C49 0.086(5) 0.081(5) 0.083(5) -0.018(5) 0.013(5) -0.004(4)
C50 0.096(6) 0.107(6) 0.111(7) -0.027(6) -0.007(5) -0.009(5)
C51 0.112(6) 0.109(6) 0.147(7) -0.063(6) 0.026(6) -0.032(5)
C52 0.106(6) 0.107(7) 0.166(8) -0.050(7) 0.013(7) -0.015(6)
C53 0.085(6) 0.100(6) 0.129(7) -0.046(6) 0.020(5) -0.014(5)
O32 0.138(6) 0.117(6) 0.240(8) -0.094(6) 0.021(6) -0.033(5)
C54 0.185(13) 0.151(10) 0.315(16) -0.078(12) -0.011(12) -0.022(10)
N61 0.049(3) 0.060(4) 0.078(4) -0.009(3) 0.006(3) -0.005(3)
N62 0.046(3) 0.084(4) 0.075(4) -0.015(3) -0.010(3) 0.007(3)
C62 0.060(5) 0.096(6) 0.093(5) -0.022(5) -0.006(4) 0.014(4)
C63 0.088(6) 0.120(7) 0.115(6) -0.022(6) -0.013(5) 0.029(5)
C64 0.072(5) 0.100(6) 0.112(6) -0.029(5) -0.002(5) 0.024(5)
C65 0.065(5) 0.067(5) 0.087(5) -0.018(4) 0.002(4) -0.006(4)
C66 0.063(5) 0.062(5) 0.089(5) -0.010(4) 0.018(4) -0.002(4)
N63 0.065(4) 0.051(3) 0.070(4) -0.005(3) 0.009(3) -0.011(3)
C68 0.099(5) 0.052(4) 0.075(5) 0.002(4) 0.010(4) -0.016(4)
C69 0.097(6) 0.103(6) 0.079(5) 0.012(5) 0.010(5) -0.014(5)
C70 0.120(7) 0.130(8) 0.100(6) 0.016(6) -0.008(6) -0.013(6)
C71 0.157(8) 0.109(7) 0.078(5) 0.008(5) -0.014(6) -0.029(6)
C72 0.151(7) 0.074(5) 0.077(5) -0.009(5) 0.023(5) -0.008(6)
C73 0.118(6) 0.067(5) 0.080(5) -0.001(4) 0.020(5) -0.010(5)
O61 0.218(9) 0.177(7) 0.112(6) 0.019(6) -0.022(6) -0.058(7)
C74A 0.206(11) 0.169(11) 0.129(9) -0.014(10) -0.028(8) 0.001(10)
C74B 0.206(11) 0.169(11) 0.129(9) -0.014(10) -0.028(8) 0.001(10)
C76 0.089(6) 0.121(7) 0.098(6) -0.025(5) -0.029(5) 0.029(5)
N64 0.080(5) 0.128(6) 0.082(4) -0.017(4) -0.020(4) 0.017(4)
C78 0.090(6) 0.151(7) 0.084(5) -0.018(5) -0.032(5) 0.015(5)
C79 0.102(6) 0.134(7) 0.076(5) -0.015(5) -0.014(5) -0.007(5)
C80 0.127(7) 0.168(9) 0.091(6) -0.028(6) -0.011(6) -0.008(7)
C81 0.180(9) 0.227(10) 0.098(6) -0.036(7) -0.047(7) 0.019(8)
C82 0.190(10) 0.235(11) 0.128(8) -0.023(8) -0.060(8) 0.055(8)
C83 0.147(8) 0.213(10) 0.117(7) -0.032(7) -0.046(7) 0.050(7)
O62 0.221(10) 0.276(11) 0.111(6) -0.043(7) -0.051(7) 0.007(8)
C84 0.201(13) 0.222(13) 0.086(8) -0.015(8) 0.002(8) -0.024(10)
N91 0.057(4) 0.076(4) 0.052(3) -0.007(3) 0.005(3) -0.009(3)
N92 0.053(4) 0.099(5) 0.064(4) -0.014(3) -0.007(3) 0.002(3)
C92 0.077(5) 0.143(7) 0.074(5) -0.024(5) -0.017(4) 0.030(5)
C93 0.098(7) 0.183(9) 0.100(6) -0.038(6) -0.027(5) 0.044(6)
C94 0.087(6) 0.147(8) 0.098(6) -0.033(6) -0.002(5) 0.032(6)
C95 0.062(4) 0.074(5) 0.063(4) -0.010(4) -0.002(4) -0.004(4)
C96 0.072(5) 0.061(5) 0.075(5) -0.008(4) 0.011(4) -0.002(4)
N93 0.065(4) 0.059(4) 0.055(3) -0.005(3) 0.003(3) -0.016(3)
C98 0.078(5) 0.043(4) 0.054(4) -0.005(3) 0.007(3) -0.011(3)
C99 0.102(6) 0.053(4) 0.059(4) -0.001(4) 0.011(4) -0.008(4)
C100 0.119(6) 0.054(4) 0.056(4) 0.000(4) -0.009(4) -0.009(4)
C101 0.143(7) 0.072(5) 0.055(4) 0.001(4) 0.002(5) 0.000(5)
C102 0.126(6) 0.086(6) 0.064(5) -0.010(4) 0.013(5) -0.005(5)
C103 0.107(6) 0.066(5) 0.071(5) -0.003(4) 0.009(4) 0.008(4)
O91 0.183(7) 0.110(5) 0.066(4) -0.006(4) 0.002(4) 0.010(5)
C104 0.194(11) 0.124(9) 0.075(6) 0.000(6) -0.026(7) 0.008(8)
C106 0.108(7) 0.164(8) 0.080(5) -0.029(6) -0.028(5) 0.041(6)
N94 0.082(5) 0.118(5) 0.063(4) -0.015(4) -0.017(3) 0.022(4)
C108 0.074(5) 0.091(6) 0.057(4) -0.004(4) -0.009(4) -0.002(5)
C109 0.070(4) 0.096(5) 0.061(4) 0.000(4) -0.008(4) 0.000(4)
C110 0.089(5) 0.103(5) 0.066(4) -0.001(4) 0.003(4) 0.000(4)
C111 0.090(5) 0.113(6) 0.067(4) 0.000(5) -0.007(4) -0.011(5)
C112 0.084(6) 0.105(6) 0.068(5) 0.004(5) -0.006(5) -0.015(5)
C113 0.076(5) 0.095(6) 0.069(5) -0.002(5) -0.009(5) -0.015(4)
O92A 0.107(6) 0.139(7) 0.063(4) -0.003(5) -0.009(4) -0.013(5)
C114 0.156(8) 0.186(9) 0.080(6) -0.021(6) 0.010(6) -0.003(7)
C10A 0.074(5) 0.091(6) 0.057(4) -0.004(4) -0.009(4) -0.002(5)
C10B 0.070(4) 0.096(5) 0.061(4) 0.000(4) -0.008(4) 0.000(4)
C10C 0.089(5) 0.103(5) 0.066(4) -0.001(4) 0.003(4) 0.000(4)
C10D 0.090(5) 0.113(6) 0.067(4) 0.000(5) -0.007(4) -0.011(5)
C10E 0.084(6) 0.105(6) 0.068(5) 0.004(5) -0.006(5) -0.015(5)
C10F 0.076(5) 0.095(6) 0.069(5) -0.002(5) -0.009(5) -0.015(4)
O92B 0.107(6) 0.139(7) 0.063(4) -0.003(5) -0.009(4) -0.013(5)
C11B 0.156(8) 0.186(9) 0.080(6) -0.021(6) 0.010(6) -0.003(7)
Ag5 0.1197(6) 0.1029(6) 0.0624(4) 0.0175(4) -0.0100(4) -0.0032(4)
N121 0.074(4) 0.083(4) 0.060(4) 0.002(3) 0.014(3) 0.006(3)
N122 0.073(4) 0.084(4) 0.063(4) 0.007(3) 0.015(3) 0.009(4)
C122 0.059(4) 0.079(5) 0.067(4) 0.003(4) -0.002(4) 0.002(4)
C123 0.073(5) 0.078(5) 0.073(5) 0.007(4) 0.000(4) 0.017(4)
C124 0.088(5) 0.083(5) 0.060(4) 0.011(4) 0.006(4) 0.009(4)
C125 0.074(5) 0.074(5) 0.065(4) 0.009(4) 0.013(4) 0.014(4)
C126 0.073(5) 0.084(5) 0.057(4) 0.011(4) 0.009(4) 0.013(4)
N123 0.067(4) 0.082(4) 0.066(4) 0.009(3) 0.004(3) 0.004(3)
C128 0.064(5) 0.084(5) 0.069(4) 0.010(4) 0.008(4) 0.000(4)
C129 0.107(6) 0.086(5) 0.082(5) 0.019(5) -0.008(5) 0.004(5)
C130 0.126(7) 0.100(6) 0.100(6) 0.025(5) -0.022(6) 0.006(6)
C131 0.094(6) 0.093(5) 0.094(6) 0.014(5) -0.003(5) -0.006(5)
C132 0.086(6) 0.082(5) 0.081(5) 0.006(4) 0.004(4) 0.005(5)
C133 0.078(5) 0.085(5) 0.062(4) 0.010(4) 0.005(4) 0.009(4)
O121 0.120(5) 0.090(5) 0.150(6) 0.040(4) -0.001(5) 0.006(4)
C134 0.118(9) 0.088(7) 0.109(9) 0.000(7) -0.017(7) 0.013(7)
C13A 0.118(9) 0.088(7) 0.109(9) 0.000(7) -0.017(7) 0.013(7)
N124 0.065(4) 0.088(4) 0.072(4) 0.001(4) 0.010(3) 0.010(3)
C136 0.067(5) 0.078(5) 0.072(5) 0.007(4) 0.001(4) 0.010(4)
C138 0.076(5) 0.095(5) 0.087(5) -0.009(5) -0.002(4) 0.003(5)
C139 0.083(6) 0.087(6) 0.109(6) -0.017(5) -0.012(5) 0.016(5)
C140 0.115(7) 0.101(6) 0.134(7) -0.020(6) -0.019(6) 0.013(6)
C141 0.116(7) 0.129(7) 0.162(8) -0.062(6) -0.002(7) -0.005(6)
C142 0.118(7) 0.152(8) 0.142(8) -0.055(6) 0.012(7) -0.018(7)
C143 0.117(7) 0.121(7) 0.112(6) -0.040(6) 0.018(6) -0.010(6)
O122 0.156(7) 0.162(7) 0.207(8) -0.089(6) 0.027(7) -0.040(6)
C144 0.265(15) 0.218(14) 0.224(12) -0.105(11) 0.089(12) -0.043(12)
B1 0.117(10) 0.114(9) 0.105(9) -0.017(8) -0.031(8) -0.033(8)
F11 0.167(3) 0.163(3) 0.150(3) 0.021(3) -0.045(3) -0.021(3)
F12 0.167(3) 0.163(3) 0.150(3) 0.021(3) -0.045(3) -0.021(3)
F13 0.167(3) 0.163(3) 0.150(3) 0.021(3) -0.045(3) -0.021(3)
F14 0.167(3) 0.163(3) 0.150(3) 0.021(3) -0.045(3) -0.021(3)
B2 0.116(8) 0.064(6) 0.050(5) -0.005(5) -0.005(5) 0.010(6)
F21 0.145(3) 0.106(2) 0.108(2) -0.0048(18) -0.0049(19) 0.0089(19)
F22 0.145(3) 0.106(2) 0.108(2) -0.0048(18) -0.0049(19) 0.0089(19)
F23 0.145(3) 0.106(2) 0.108(2) -0.0048(18) -0.0049(19) 0.0089(19)
F24 0.145(3) 0.106(2) 0.108(2) -0.0048(18) -0.0049(19) 0.0089(19)
B3 0.122(11) 0.161(13) 0.157(12) 0.059(11) 0.030(10) -0.025(10)
F31 0.127(3) 0.166(3) 0.219(4) -0.019(3) 0.035(3) -0.002(3)
F32 0.127(3) 0.166(3) 0.219(4) -0.019(3) 0.035(3) -0.002(3)
F33 0.127(3) 0.166(3) 0.219(4) -0.019(3) 0.035(3) -0.002(3)
F34 0.127(3) 0.166(3) 0.219(4) -0.019(3) 0.035(3) -0.002(3)
B4 0.143(10) 0.118(9) 0.059(6) 0.002(7) -0.005(7) 0.034(8)
F41 0.174(3) 0.134(3) 0.117(2) -0.003(2) -0.004(2) 0.022(2)
F42 0.174(3) 0.134(3) 0.117(2) -0.003(2) -0.004(2) 0.022(2)
F43 0.174(3) 0.134(3) 0.117(2) -0.003(2) -0.004(2) 0.022(2)
F44 0.174(3) 0.134(3) 0.117(2) -0.003(2) -0.004(2) 0.022(2)

loop_
_atom_type_symbol
_atom_type_description
_atom_type_scat_dispersion_real
_atom_type_scat_dispersion_imag
_atom_type_scat_source
C C 0.0033 0.0016 'International Tables Vol C Tables 4.2.6.8 and 6.1.1.4'
H H 0.0000 0.0000 'International Tables Vol C Tables 4.2.6.8 and 6.1.1.4'
B B 0.0013 0.0007 'International Tables Vol C Tables 4.2.6.8 and 6.1.1.4'
N N 0.0061 0.0033 'International Tables Vol C Tables 4.2.6.8 and 6.1.1.4'
O O 0.0106 0.0060 'International Tables Vol C Tables 4.2.6.8 and 6.1.1.4'
F F 0.0171 0.0103 'International Tables Vol C Tables 4.2.6.8 and 6.1.1.4'
Ag Ag -0.8971 1.1015 'International Tables Vol C Tables 4.2.6.8 and 6.1.1.4'

loop_
_geom_angle_atom_site_label_1
_geom_angle_atom_site_label_2
_geom_angle_atom_site_label_3
_geom_angle
_geom_angle_site_symmetry_1
_geom_angle_site_symmetry_3
_geom_angle_publ_flag
N1 Ag1 N61 125.4(2) . . ?
N1 Ag1 N63 139.80(19) . . ?
N61 Ag1 N63 72.1(2) . . ?
N1 Ag1 N3 71.5(2) . . ?
N61 Ag1 N3 141.89(19) . . ?
N63 Ag1 N3 119.3(2) . . ?
N93 Ag2 N2 125.6(2) . . ?
N93 Ag2 N91 72.3(2) . . ?
N2 Ag2 N91 135.51(17) . . ?
N93 Ag2 N4 142.8(2) . . ?
N2 Ag2 N4 72.6(2) . . ?
N91 Ag2 N4 120.0(2) . . ?
N31 Ag3 N64 129.5(2) . . ?
N31 Ag3 N62 137.15(18) . . ?
N64 Ag3 N62 72.0(2) . . ?
N31 Ag3 N33 72.1(2) . . ?
N64 Ag3 N33 141.8(3) . . ?
N62 Ag3 N33 116.0(2) . . ?
N94 Ag4 N34 126.8(2) . . ?
N94 Ag4 N92 72.4(2) . . ?
N34 Ag4 N92 144.2(2) . . ?
N94 Ag4 N32 136.9(2) . . ?
N34 Ag4 N32 71.5(2) . . ?
N92 Ag4 N32 117.4(2) . . ?
N2 N1 C5 119.3(6) . . ?
N2 N1 Ag1 123.8(4) . . ?
C5 N1 Ag1 116.8(5) . . ?
C2 N2 N1 120.2(7) . . ?
C2 N2 Ag2 116.0(5) . . ?
N1 N2 Ag2 123.4(4) . . ?
N2 C2 C3 121.9(8) . . ?
N2 C2 C16 115.4(7) . . ?
C3 C2 C16 122.8(7) . . ?
C4 C3 C2 118.3(7) . . ?
C3 C4 C5 116.7(8) . . ?
N1 C5 C4 123.6(7) . . ?
N1 C5 C6 116.3(7) . . ?
C4 C5 C6 120.1(7) . . ?
N3 C6 C5 121.3(7) . . ?
C6 N3 C8 123.0(7) . . ?
C6 N3 Ag1 113.9(5) . . ?
C8 N3 Ag1 123.0(5) . . ?
C9 C8 C13 117.6(7) . . ?
C9 C8 N3 117.5(6) . . ?
C13 C8 N3 124.9(7) . . ?
C8 C9 C10 121.8(7) . . ?
C11 C10 C9 118.9(8) . . ?
O1 C11 C12 119.4(8) . . ?
O1 C11 C10 121.3(8) . . ?
C12 C11 C10 119.3(7) . . ?
C11 C12 C13 122.5(7) . . ?
C12 C13 C8 120.0(7) . . ?
C14A O1 C14B 98.3(15) . . ?
C14A O1 C11 125.1(11) . . ?
C14B O1 C11 134.8(14) . . ?
N4 C16 C2 122.1(8) . . ?
C16 N4 C18 113.2(9) . . ?
C16 N4 C18B 131.6(9) . . ?
C18 N4 C18B 18.6(9) . . ?
C16 N4 Ag2 113.6(6) . . ?
C18 N4 Ag2 133.1(8) . . ?
C18B N4 Ag2 114.6(7) . . ?
N4 C18 C19 108.5(12) . . ?
N4 C18 C23 131.3(12) . . ?
C19 C18 C23 120.2(11) . . ?
C18 C19 C20 120.2(11) . . ?
C19 C20 C21 119.4(11) . . ?
C22 C21 O2A 114.2(13) . . ?
C22 C21 C20 120.4(11) . . ?
O2A C21 C20 125.4(14) . . ?
C21 C22 C23 120.3(11) . . ?
C22 C23 C18 119.6(11) . . ?
C21 O2A C24A 117.0(15) . . ?
C19B C18B C23B 116.8(12) . . ?
C19B C18B N4 122.6(12) . . ?
C23B C18B N4 120.5(12) . . ?
C20B C19B C18B 121.3(12) . . ?
C19B C20B C21B 120.9(12) . . ?
C22B C21B O2B 123.2(14) . . ?
C22B C21B C20B 119.7(11) . . ?
O2B C21B C20B 117.1(14) . . ?
C21B C22B C23B 119.5(13) . . ?
C22B C23B C18B 121.8(12) . . ?
C21B O2B C24B 119.5(15) . . ?
N32 N31 C35 120.1(6) . . ?
N32 N31 Ag3 123.9(4) . . ?
C35 N31 Ag3 115.8(5) . . ?
C32 N32 N31 119.5(6) . . ?
C32 N32 Ag4 115.1(5) . . ?
N31 N32 Ag4 125.4(4) . . ?
N32 C32 C33 123.9(7) . . ?
N32 C32 C46 116.8(7) . . ?
C33 C32 C46 119.3(7) . . ?
C34 C33 C32 116.4(7) . . ?
C33 C34 C35 118.1(7) . . ?
N31 C35 C34 122.0(7) . . ?
N31 C35 C36 118.1(6) . . ?
C34 C35 C36 120.0(7) . . ?
N33 C36 C35 119.1(7) . . ?
C36 N33 C38 122.9(6) . . ?
C36 N33 Ag3 114.8(5) . . ?
C38 N33 Ag3 122.2(5) . . ?
C39 C38 C43 118.7(6) . . ?
C39 C38 N33 118.3(6) . . ?
C43 C38 N33 123.0(6) . . ?
C40 C39 C38 121.5(7) . . ?
C39 C40 C41 120.1(7) . . ?
O31 C41 C42 119.7(7) . . ?
O31 C41 C40 121.7(7) . . ?
C42 C41 C40 118.6(7) . . ?
C41 C42 C43 121.0(7) . . ?
C42 C43 C38 120.0(6) . . ?
C44B O31 C44A 109.0(13) . . ?
C44B O31 C41 121.5(10) . . ?
C44A O31 C41 129.5(9) . . ?
N34 C46 C32 121.3(7) . . ?
C46 N34 C48 121.2(7) . . ?
C46 N34 Ag4 115.0(5) . . ?
C48 N34 Ag4 123.5(5) . . ?
C53 C48 C49 118.3(7) . . ?
C53 C48 N34 124.0(8) . . ?
C49 C48 N34 117.7(7) . . ?
C50 C49 C48 120.8(8) . . ?
C49 C50 C51 119.5(8) . . ?
C52 C51 O32 125.0(9) . . ?
C52 C51 C50 120.5(8) . . ?
O32 C51 C50 114.5(9) . . ?
C51 C52 C53 120.4(9) . . ?
C48 C53 C52 120.5(8) . . ?
C54 O32 C51 119.9(11) . . ?
N62 N61 C65 119.9(6) . . ?
N62 N61 Ag1 124.4(4) . . ?
C65 N61 Ag1 115.6(5) . . ?
C62 N62 N61 119.5(6) . . ?
C62 N62 Ag3 116.0(5) . . ?
N61 N62 Ag3 124.4(4) . . ?
N62 C62 C63 123.4(8) . . ?
N62 C62 C76 116.2(7) . . ?
C63 C62 C76 120.4(8) . . ?
C64 C63 C62 117.0(9) . . ?
C65 C64 C63 117.8(8) . . ?
N61 C65 C64 122.4(8) . . ?
N61 C65 C66 116.0(7) . . ?
C64 C65 C66 121.6(8) . . ?
N63 C66 C65 122.4(7) . . ?
C66 N63 C68 123.2(7) . . ?
C66 N63 Ag1 113.6(5) . . ?
C68 N63 Ag1 122.9(5) . . ?
C73 C68 C69 118.9(8) . . ?
C73 C68 N63 124.4(8) . . ?
C69 C68 N63 116.7(8) . . ?
C70 C69 C68 122.0(9) . . ?
C69 C70 C71 118.2(10) . . ?
C72 C71 C70 121.4(10) . . ?
C72 C71 O61 118.3(11) . . ?
C70 C71 O61 120.3(11) . . ?
C73 C72 C71 119.8(10) . . ?
C72 C73 C68 119.6(10) . . ?
C74B O61 C74A 99(2) . . ?
C74B O61 C71 129.6(18) . . ?
C74A O61 C71 126.8(14) . . ?
N64 C76 C62 120.9(8) . . ?
C76 N64 C78 121.8(8) . . ?
C76 N64 Ag3 114.9(6) . . ?
C78 N64 Ag3 123.3(6) . . ?
C79 C78 C83 118.5(7) . . ?
C79 C78 N64 116.9(8) . . ?
C83 C78 N64 124.5(9) . . ?
C78 C79 C80 122.2(8) . . ?
C81 C80 C79 118.7(9) . . ?
C80 C81 C82 120.3(8) . . ?
C80 C81 O62 124.2(11) . . ?
C82 C81 O62 115.5(11) . . ?
C81 C82 C83 120.9(9) . . ?
C82 C83 C78 119.4(9) . . ?
C84 O62 C81 115.7(11) . . ?
N92 N91 C95 120.4(6) . . ?
N92 N91 Ag2 124.8(5) . . ?
C95 N91 Ag2 114.7(5) . . ?
N91 N92 C92 119.1(7) . . ?
N91 N92 Ag4 125.4(5) . . ?
C92 N92 Ag4 115.5(5) . . ?
N92 C92 C93 121.5(8) . . ?
N92 C92 C106 115.1(8) . . ?
C93 C92 C106 123.4(9) . . ?
C94 C93 C92 120.7(10) . . ?
C93 C94 C95 115.7(9) . . ?
N91 C95 C94 122.6(7) . . ?
N91 C95 C96 116.6(7) . . ?
C94 C95 C96 120.8(8) . . ?
N93 C96 C95 120.2(7) . . ?
C96 N93 C98 120.1(7) . . ?
C96 N93 Ag2 116.1(5) . . ?
C98 N93 Ag2 123.7(5) . . ?
C99 C98 C103 119.3(6) . . ?
C99 C98 N93 116.8(6) . . ?
C103 C98 N93 124.0(7) . . ?
C98 C99 C100 122.8(7) . . ?
C101 C100 C99 117.2(7) . . ?
C102 C101 O91 117.2(8) . . ?
C102 C101 C100 120.3(7) . . ?
O91 C101 C100 122.5(8) . . ?
C101 C102 C103 122.0(8) . . ?
C102 C103 C98 118.5(8) . . ?
C104 O91 C101 119.2(8) . . ?
N94 C106 C92 122.7(9) . . ?
C106 N94 C10A 121.2(10) . . ?
C106 N94 C108 122.6(9) . . ?
C10A N94 C108 23.1(9) . . ?
C106 N94 Ag4 114.2(6) . . ?
C10A N94 Ag4 121.7(8) . . ?
C108 N94 Ag4 122.7(7) . . ?
C109 C108 C113 117.9(10) . . ?
C109 C108 N94 113.7(13) . . ?
C113 C108 N94 127.4(13) . . ?
C110 C109 C108 120.7(12) . . ?
C109 C110 C111 121.2(12) . . ?
O92A C111 C110 122.6(14) . . ?
O92A C111 C112 118.5(14) . . ?
C110 C111 C112 118.9(10) . . ?
C113 C112 C111 120.1(11) . . ?
C112 C113 C108 121.2(11) . . ?
C111 O92A C114 115.6(12) . . ?
C10B C10A C10F 120.0(11) . . ?
C10B C10A N94 115.5(13) . . ?
C10F C10A N94 124.0(13) . . ?
C10A C10B C10C 120.9(12) . . ?
C10B C10C C10D 119.1(12) . . ?
C10E C10D C10C 119.8(11) . . ?
C10E C10D O92B 114.0(13) . . ?
C10C C10D O92B 126.2(14) . . ?
C10F C10E C10D 121.0(11) . . ?
C10E C10F C10A 119.2(11) . . ?
N122 Ag5 N123 135.4(2) 15_565 . ?
N122 Ag5 N124 72.3(2) 15_565 15_565 ?
N123 Ag5 N124 135.1(2) . 15_565 ?
N122 Ag5 N121 126.8(2) 15_565 . ?
N123 Ag5 N121 71.6(2) . . ?
N124 Ag5 N121 125.3(2) 15_565 . ?
C125 N121 N122 120.5(7) . . ?
C125 N121 Ag5 113.6(5) . . ?
N122 N121 Ag5 124.8(5) . . ?
N121 N122 C122 120.6(7) . . ?
N121 N122 Ag5 123.7(5) . 12_766 ?
C122 N122 Ag5 115.0(5) . 12_766 ?
N122 C122 C123 120.0(7) . . ?
N122 C122 C136 117.1(7) . . ?
C123 C122 C136 122.8(7) . . ?
C124 C123 C122 119.9(8) . . ?
C123 C124 C125 116.5(8) . . ?
N121 C125 C124 122.5(7) . . ?
N121 C125 C126 117.7(7) . . ?
C124 C125 C126 119.7(7) . . ?
N123 C126 C125 119.4(7) . . ?
C126 N123 C128 120.5(7) . . ?
C126 N123 Ag5 116.1(6) . . ?
C128 N123 Ag5 123.4(5) . . ?
C129 C128 C133 117.9(7) . . ?
C129 C128 N123 116.5(7) . . ?
C133 C128 N123 125.6(7) . . ?
C128 C129 C130 121.0(8) . . ?
C131 C130 C129 119.4(8) . . ?
C132 C131 C130 119.6(8) . . ?
C132 C131 O121 117.8(8) . . ?
C130 C131 O121 122.6(8) . . ?
C133 C132 C131 120.0(8) . . ?
C132 C133 C128 122.0(7) . . ?
C13A O121 C134 107.1(14) . . ?
C13A O121 C131 125.9(12) . . ?
C134 O121 C131 126.3(11) . . ?
C136 N124 C138 119.6(7) . . ?
C136 N124 Ag5 114.7(6) . 12_766 ?
C138 N124 Ag5 125.7(5) . 12_766 ?
N124 C136 C122 120.7(8) . . ?
C143 C138 C139 118.9(8) . . ?
C143 C138 N124 114.1(8) . . ?
C139 C138 N124 126.9(8) . . ?
C140 C139 C138 120.1(8) . . ?
C141 C140 C139 120.3(9) . . ?
C140 C141 O122 113.6(11) . . ?
C140 C141 C142 120.4(9) . . ?
O122 C141 C142 125.9(11) . . ?
C143 C142 C141 118.9(9) . . ?
C142 C143 C138 121.4(9) . . ?
C141 O122 C144 115.3(12) . . ?
F11 B1 F13 110.7(9) . . ?
F11 B1 F14 110.6(10) . . ?
F13 B1 F14 111.3(10) . . ?
F11 B1 F12 111.7(10) . . ?
F13 B1 F12 109.2(10) . . ?
F14 B1 F12 103.2(9) . . ?
F24 B2 F22 112.8(8) . . ?
F24 B2 F23 110.5(7) . . ?
F22 B2 F23 108.3(7) . . ?
F24 B2 F21 109.5(7) . . ?
F22 B2 F21 107.4(7) . . ?
F23 B2 F21 108.3(8) . . ?
F31 B3 F34 110.9(12) . . ?
F31 B3 F32 112.3(12) . . ?
F34 B3 F32 110.0(10) . . ?
F31 B3 F33 108.9(10) . . ?
F34 B3 F33 107.9(12) . . ?
F32 B3 F33 106.6(11) . . ?
F44 B4 F43 112.1(10) . . ?
F44 B4 F41 112.2(9) . . ?
F43 B4 F41 106.9(9) . . ?
F44 B4 F42 109.1(9) . . ?
F43 B4 F42 105.5(8) . . ?
F41 B4 F42 110.7(10) . . ?

loop_
_geom_bond_atom_site_label_1
_geom_bond_atom_site_label_2
_geom_bond_distance
_geom_bond_site_symmetry_2
_geom_bond_publ_flag
Ag1 N1 2.276(6) . ?
Ag1 N61 2.292(6) . ?
Ag1 N63 2.341(6) . ?
Ag1 N3 2.355(6) . ?
Ag2 N93 2.288(6) . ?
Ag2 N2 2.297(6) . ?
Ag2 N91 2.303(6) . ?
Ag2 N4 2.305(6) . ?
Ag3 N31 2.286(6) . ?
Ag3 N64 2.295(7) . ?
Ag3 N62 2.309(6) . ?
Ag3 N33 2.353(6) . ?
Ag4 N94 2.306(7) . ?
Ag4 N34 2.316(7) . ?
Ag4 N92 2.321(6) . ?
Ag4 N32 2.324(6) . ?
N1 N2 1.321(8) . ?
N1 C5 1.326(8) . ?
N2 C2 1.315(8) . ?
C2 C3 1.408(10) . ?
C2 C16 1.477(10) . ?
C3 C4 1.343(10) . ?
C4 C5 1.386(10) . ?
C5 C6 1.462(10) . ?
C6 N3 1.257(9) . ?
N3 C8 1.414(8) . ?
C8 C9 1.371(10) . ?
C8 C13 1.376(9) . ?
C9 C10 1.389(10) . ?
C10 C11 1.358(10) . ?
C11 O1 1.340(9) . ?
C11 C12 1.349(10) . ?
C12 C13 1.357(10) . ?
O1 C14A 1.260(13) . ?
O1 C14B 1.272(14) . ?
C16 N4 1.275(9) . ?
N4 C18 1.364(13) . ?
N4 C18B 1.483(17) . ?
C18 C19 1.365(14) . ?
C18 C23 1.379(14) . ?
C19 C20 1.367(14) . ?
C20 C21 1.382(14) . ?
C21 C22 1.357(14) . ?
C21 O2A 1.365(14) . ?
C22 C23 1.367(14) . ?
O2A C24A 1.408(16) . ?
C18B C19B 1.370(14) . ?
C18B C23B 1.405(15) . ?
C19B C20B 1.368(14) . ?
C20B C21B 1.369(14) . ?
C21B C22B 1.364(14) . ?
C21B O2B 1.367(12) . ?
C22B C23B 1.371(15) . ?
O2B C24B 1.390(16) . ?
N31 N32 1.326(8) . ?
N31 C35 1.327(8) . ?
N32 C32 1.322(8) . ?
C32 C33 1.379(10) . ?
C32 C46 1.456(10) . ?
C33 C34 1.371(10) . ?
C34 C35 1.394(9) . ?
C35 C36 1.484(9) . ?
C36 N33 1.277(8) . ?
N33 C38 1.409(8) . ?
C38 C39 1.372(9) . ?
C38 C43 1.388(8) . ?
C39 C40 1.356(10) . ?
C40 C41 1.398(10) . ?
C41 O31 1.348(8) . ?
C41 C42 1.372(9) . ?
C42 C43 1.373(9) . ?
O31 C44B 1.305(14) . ?
O31 C44A 1.337(12) . ?
C46 N34 1.263(9) . ?
N34 C48 1.405(9) . ?
C48 C53 1.377(10) . ?
C48 C49 1.379(10) . ?
C49 C50 1.368(10) . ?
C50 C51 1.386(11) . ?
C51 C52 1.329(11) . ?
C51 O32 1.363(10) . ?
C52 C53 1.383(11) . ?
O32 C54 1.355(13) . ?
N61 N62 1.333(8) . ?
N61 C65 1.347(9) . ?
N62 C62 1.308(9) . ?
C62 C63 1.396(11) . ?
C62 C76 1.469(11) . ?
C63 C64 1.377(12) . ?
C64 C65 1.366(10) . ?
C65 C66 1.457(10) . ?
C66 N63 1.263(9) . ?
N63 C68 1.417(9) . ?
C68 C73 1.369(10) . ?
C68 C69 1.386(10) . ?
C69 C70 1.340(11) . ?
C70 C71 1.369(12) . ?
C71 C72 1.368(12) . ?
C71 O61 1.380(11) . ?
C72 C73 1.367(11) . ?
O61 C74B 1.293(17) . ?
O61 C74A 1.301(15) . ?
C76 N64 1.283(10) . ?
N64 C78 1.408(10) . ?
C78 C79 1.363(11) . ?
C78 C83 1.388(11) . ?
C79 C80 1.384(11) . ?
C80 C81 1.360(12) . ?
C81 C82 1.370(12) . ?
C81 O62 1.400(11) . ?
C82 C83 1.381(12) . ?
O62 C84 1.337(14) . ?
N91 N92 1.324(8) . ?
N91 C95 1.337(9) . ?
N92 C92 1.332(9) . ?
C92 C93 1.371(11) . ?
C92 C106 1.478(11) . ?
C93 C94 1.347(12) . ?
C94 C95 1.384(11) . ?
C95 C96 1.472(10) . ?
C96 N93 1.260(9) . ?
N93 C98 1.411(8) . ?
C98 C99 1.374(9) . ?
C98 C103 1.386(9) . ?
C99 C100 1.394(9) . ?
C100 C101 1.386(10) . ?
C101 C102 1.374(10) . ?
C101 O91 1.377(9) . ?
C102 C103 1.382(10) . ?
O91 C104 1.374(11) . ?
C106 N94 1.267(10) . ?
N94 C10A 1.433(16) . ?
N94 C108 1.460(13) . ?
C108 C109 1.374(14) . ?
C108 C113 1.398(14) . ?
C109 C110 1.362(14) . ?
C110 C111 1.371(15) . ?
C111 O92A 1.366(13) . ?
C111 C112 1.380(14) . ?
C112 C113 1.356(14) . ?
O92A C114 1.467(14) . ?
C10A C10B 1.362(14) . ?
C10A C10F 1.383(14) . ?
C10B C10C 1.366(14) . ?
C10C C10D 1.375(15) . ?
C10D C10E 1.374(14) . ?
C10D O92B 1.398(14) . ?
C10E C10F 1.352(14) . ?
Ag5 N122 2.293(7) 15_565 ?
Ag5 N123 2.294(7) . ?
Ag5 N124 2.326(7) 15_565 ?
Ag5 N121 2.340(7) . ?
N121 C125 1.310(9) . ?
N121 N122 1.324(8) . ?
N122 C122 1.341(9) . ?
N122 Ag5 2.293(7) 12_766 ?
C122 C123 1.395(10) . ?
C122 C136 1.461(10) . ?
C123 C124 1.348(10) . ?
C124 C125 1.405(10) . ?
C125 C126 1.477(10) . ?
C126 N123 1.269(9) . ?
N123 C128 1.424(9) . ?
C128 C129 1.360(10) . ?
C128 C133 1.379(9) . ?
C129 C130 1.386(10) . ?
C130 C131 1.381(11) . ?
C131 C132 1.359(10) . ?
C131 O121 1.388(9) . ?
C132 C133 1.353(10) . ?
O121 C13A 1.267(14) . ?
O121 C134 1.288(13) . ?
N124 C136 1.268(9) . ?
N124 C138 1.419(10) . ?
N124 Ag5 2.326(7) 12_766 ?
C138 C143 1.372(10) . ?
C138 C139 1.375(10) . ?
C139 C140 1.363(11) . ?
C140 C141 1.362(12) . ?
C141 O122 1.370(11) . ?
C141 C142 1.373(13) . ?
C142 C143 1.361(11) . ?
O122 C144 1.400(14) . ?
B1 F11 1.329(12) . ?
B1 F13 1.338(11) . ?
B1 F14 1.378(12) . ?
B1 F12 1.381(12) . ?
B2 F24 1.336(9) . ?
B2 F22 1.351(10) . ?
B2 F23 1.365(10) . ?
B2 F21 1.377(10) . ?
B3 F31 1.336(13) . ?
B3 F34 1.348(13) . ?
B3 F32 1.349(14) . ?
B3 F33 1.397(13) . ?
B4 F44 1.333(11) . ?
B4 F43 1.348(11) . ?
B4 F41 1.351(11) . ?
B4 F42 1.382(12) . ?

loop_
_platon_squeeze_void_nr
_platon_squeeze_void_average_x
_platon_squeeze_void_average_y
_platon_squeeze_void_average_z
_platon_squeeze_void_volume
_platon_squeeze_void_count_electrons
1 0.000 0.000 0.000 161.9 59.1
2 0.000 0.250 0.125 1153.8 441.2
3 0.000 0.501 0.999 160.7 59.6
4 0.000 0.750 0.875 1152.6 437.4
5 0.038 0.143 0.688 15.0 -0.5
6 0.038 0.643 0.312 14.9 -0.3
7 0.107 0.288 0.562 14.9 -0.9
8 0.107 0.788 0.438 14.9 -0.8
9 0.250 0.500 0.682 788.4 348.3
10 0.250 1.000 0.312 788.4 348.7
11 0.251 0.250 0.251 160.8 59.6
12 0.251 0.750 0.749 160.8 59.6
13 0.500 0.250 0.375 1153.8 437.1
14 0.500 0.750 0.625 1153.8 441.1
15 0.393 0.212 0.938 15.0 -0.4
16 0.393 0.712 0.062 15.0 -0.8
17 0.462 0.357 0.812 14.9 -0.8
18 0.462 0.857 0.188 14.9 -1.2
19 0.500 0.000 0.500 159.3 59.7
20 0.500 0.500 0.500 159.2 59.1
21 0.538 0.143 0.812 14.9 -0.3
22 0.538 0.643 0.188 15.0 -0.5
23 0.607 0.288 0.938 14.9 -0.8
24 0.607 0.788 0.062 14.9 -0.9
25 0.750 0.500 0.812 788.4 348.7
26 0.750 1.000 0.182 788.4 348.3
27 0.750 0.250 0.250 159.3 59.4
28 0.750 0.750 0.750 159.3 59.5
29 0.893 0.212 0.562 15.0 -0.8
30 0.893 0.712 0.438 15.0 -0.4
31 0.962 0.357 0.688 14.9 -1.2
32 0.962 0.857 0.312 14.9 -0.8
